data_7105922
loop_
_publ_author_name
'Heimann, Samuel'
'Holynska, Malgorzata'
'Dehnen, Stefanie'

_publ_section_title
;
 In situ Ge--Ge bond formation under ambient conditions:
 synthesis, characterization and reactivity of organo-functionalized
 telluridogermanate complexes
;
_journal_coden_ASTM CHCOFS
_journal_issue 6
_journal_name_full
;
 Chemical Communications (Cambridge, United Kingdom)
;
_journal_page_first 1881
_journal_page_last 1883
_journal_paper_doi 10.1039/c0cc03727c
_journal_volume 47
_journal_year 2011
_chemical_formula_moiety 'C12 H20 Ge4 O8 Te5, 0.32 (H2O)'
_chemical_formula_sum 'C12 H20.64 Ge4 O8.3 Te5'
_chemical_formula_weight 1226.09
_space_group_IT_number 68
_symmetry_cell_setting orthorhombic
_symmetry_space_group_name_Hall '-C 2a 2ac'
_symmetry_space_group_name_H-M 'C c c a :2'
_atom_sites_solution_hydrogens geom
_atom_sites_solution_primary direct
_atom_sites_solution_secondary difmap
_audit_creation_method SHELXL-97
_cell_angle_alpha 90.00
_cell_angle_beta 90.00
_cell_angle_gamma 90.00
_cell_formula_units_Z 8
_cell_length_a 10.100(3)
_cell_length_b 50.56(1)
_cell_length_c 12.418(4)
_cell_measurement_reflns_used 17916
_cell_measurement_temperature 100(2)
_cell_measurement_theta_max 29.40
_cell_measurement_theta_min 2.60
_cell_volume 6341(3)
_computing_cell_refinement 'Stoe, X-Area ver. 1.54'
_computing_data_collection 'Stoe, X-Area ver. 1.54'
_computing_data_reduction 'Stoe, X-Area ver. 1.54'
_computing_molecular_graphics 'DIAMOND 3.1'
_computing_publication_material 'SHELXL-97 (Sheldrick, 1997)'
_computing_structure_refinement 'SHELXL-97 (Sheldrick, 1997)'
_computing_structure_solution 'SHELXS-97 (Sheldrick, 1990)'
_diffrn_ambient_temperature 100(2)
_diffrn_measured_fraction_theta_full 0.976
_diffrn_measured_fraction_theta_max 0.973
_diffrn_measurement_device_type IPDS2
_diffrn_measurement_method /w
_diffrn_radiation_monochromator graphite
_diffrn_radiation_source 'fine-focus sealed tube'
_diffrn_radiation_type MoK\a
_diffrn_radiation_wavelength 0.71073
_diffrn_reflns_av_R_equivalents 0.1274
_diffrn_reflns_av_sigmaI/netI 0.0835
_diffrn_reflns_limit_h_max 12
_diffrn_reflns_limit_h_min -12
_diffrn_reflns_limit_k_max 63
_diffrn_reflns_limit_k_min -60
_diffrn_reflns_limit_l_max 15
_diffrn_reflns_limit_l_min -15
_diffrn_reflns_number 17666
_diffrn_reflns_theta_full 25.00
_diffrn_reflns_theta_max 26.76
_diffrn_reflns_theta_min 4.65
_exptl_absorpt_coefficient_mu 8.3
_exptl_absorpt_correction_type none
_exptl_crystal_colour yellow
_exptl_crystal_density_diffrn 2.569
_exptl_crystal_density_method 'not measured'
_exptl_crystal_description block
_exptl_crystal_F_000 4376
_exptl_crystal_size_max 0.05
_exptl_crystal_size_mid 0.05
_exptl_crystal_size_min 0.05
_refine_diff_density_max 1.90
_refine_diff_density_min -2.07
_refine_diff_density_rms 0.25
_refine_ls_extinction_method none
_refine_ls_goodness_of_fit_ref 1.005
_refine_ls_hydrogen_treatment constr
_refine_ls_matrix_type full
_refine_ls_number_parameters 152
_refine_ls_number_reflns 3302
_refine_ls_number_restraints 13
_refine_ls_restrained_S_all 1.003
_refine_ls_R_factor_all 0.1265
_refine_ls_R_factor_gt 0.0776
_refine_ls_shift/su_max 0.049
_refine_ls_shift/su_mean 0.004
_refine_ls_structure_factor_coef Fsqd
_refine_ls_weighting_details 'calc w=1/[\s^2^(Fo^2^)+(0.0660P)^2^+182.8084P] where P=(Fo^2^+2Fc^2^)/3'
_refine_ls_weighting_scheme calc
_refine_ls_wR_factor_gt 0.1565
_refine_ls_wR_factor_ref 0.1786
_reflns_number_gt 2098
_reflns_number_total 3302
_reflns_threshold_expression >2sigma(I)
_cod_data_source_file C0CC03727C.TXT
_cod_data_source_block 2
_cod_original_sg_symbol_Hall '-C 2b 2bc'
_cod_original_sg_symbol_H-M 'C cca'
_cod_original_formula_sum 'C12 H20.64 Ge4 O8.30 Te5'
_cod_database_code 7105922

loop_
_symmetry_equiv_pos_as_xyz
'x, y, z'
'-x+1/2, -y, z'
'-x, y, -z+1/2'
'x+1/2, -y, -z+1/2'
'x+1/2, y+1/2, z'
'-x+1, -y+1/2, z'
'-x+1/2, y+1/2, -z+1/2'
'x+1, -y+1/2, -z+1/2'
'-x, -y, -z'
'x-1/2, y, -z'
'x, -y, z-1/2'
'-x-1/2, y, z-1/2'
'-x+1/2, -y+1/2, -z'
'x, y+1/2, -z'
'x+1/2, -y+1/2, z-1/2'
'-x, y+1/2, z-1/2'

loop_
_atom_site_label
_atom_site_type_symbol
_atom_site_fract_x
_atom_site_fract_y
_atom_site_fract_z
_atom_site_U_iso_or_equiv
_atom_site_adp_type
_atom_site_occupancy
_atom_site_symmetry_multiplicity
_atom_site_calc_flag
_atom_site_refinement_flags
_atom_site_disorder_assembly
_atom_site_disorder_group
Te1 Te 0.70697(7) 0.120360(16) 0.24690(7) 0.0504(2) Uani 1 1 d . . .
Te2 Te 0.98695(7) 0.121096(16) 0.48971(6) 0.0504(2) Uani 1 1 d . . .
Te3 Te 1.0000 0.05982(2) 0.2500 0.0551(3) Uani 1 2 d S . .
Ge2 Ge 0.85430(11) 0.09072(2) 0.36458(10) 0.0444(3) Uani 1 1 d . A .
Ge1 Ge 0.91657(10) 0.14309(2) 0.17833(10) 0.0418(3) Uani 1 1 d . . .
C1A C 0.5786(10) 0.0226(13) 0.404(3) 0.061(5) Uani 0.183(13) 1 d PDU A 1
C3A C 0.698(7) 0.0401(14) 0.335(7) 0.069(5) Uani 0.183(13) 1 d P A 1
H3A1 H 0.6610 0.0494 0.2720 0.083 Uiso 0.183(13) 1 calc PR A 1
H3A2 H 0.7723 0.0287 0.3125 0.083 Uiso 0.183(13) 1 calc PR A 1
O1A O 0.584(8) 0.0274(14) 0.485(7) 0.119(5) Uani 0.183(13) 1 d P A 1
O2A O 0.4640(18) 0.0199(13) 0.440(4) 0.107(5) Uani 0.183(13) 1 d PD A 1
H2A H 0.4328 0.0054 0.4198 0.161 Uiso 0.183(13) 1 calc PR A 1
C1B C 0.5782(15) 0.0317(3) 0.4299(16) 0.061(5) Uani 0.817(13) 1 d P A 2
C3B C 0.6385(17) 0.0531(3) 0.3723(16) 0.069(5) Uani 0.817(13) 1 d PU A 2
H3B1 H 0.5720 0.0668 0.3552 0.083 Uiso 0.817(13) 1 calc PR A 2
H3B2 H 0.6778 0.0466 0.3041 0.083 Uiso 0.817(13) 1 calc PR A 2
O1B O 0.6287(16) 0.0186(3) 0.5069(14) 0.119(5) Uani 0.817(13) 1 d PD A 2
O2B O 0.4648(14) 0.0249(3) 0.3945(15) 0.107(5) Uani 0.817(13) 1 d P A 2
H2B H 0.4700 0.0099 0.3655 0.161 Uiso 0.817(13) 1 calc PR A 2
C2 C 0.7507(13) 0.0648(2) 0.4492(12) 0.066(4) Uani 1 1 d . . .
H2C H 0.8058 0.0560 0.5047 0.080 Uiso 1 1 calc RD A 1
H2D H 0.6730 0.0731 0.4840 0.080 Uiso 1 1 calc R A 1
C4 C 0.8791(13) 0.1806(2) 0.1410(11) 0.058(3) Uani 1 1 d . . .
H4A H 0.8379 0.1894 0.2039 0.070 Uiso 1 1 calc R . .
H4B H 0.9638 0.1897 0.1258 0.070 Uiso 1 1 calc R . .
C5 C 0.7915(13) 0.1837(2) 0.0478(13) 0.066(4) Uani 1 1 d . . .
H5A H 0.7047 0.1753 0.0624 0.079 Uiso 1 1 calc R . .
H5B H 0.8310 0.1751 -0.0163 0.079 Uiso 1 1 calc R . .
C6 C 0.7738(14) 0.2135(3) 0.0277(18) 0.092(6) Uani 1 1 d . . .
O4 O 0.6876(12) 0.2173(2) -0.0590(11) 0.110(4) Uani 1 1 d . . .
H4 H 0.6695 0.2335 -0.0647 0.165 Uiso 1 1 calc R . .
O5 O 0.8278(12) 0.2306(2) 0.0741(12) 0.118(5) Uani 1 1 d . . .
O6 O 0.5000 0.2500 0.2500 0.105(17) Uani 0.63(5) 4 d SP . .

loop_
_atom_site_aniso_label
_atom_site_aniso_U_11
_atom_site_aniso_U_22
_atom_site_aniso_U_33
_atom_site_aniso_U_23
_atom_site_aniso_U_13
_atom_site_aniso_U_12
Te1 0.0338(3) 0.0577(4) 0.0596(4) 0.0237(4) 0.0021(3) 0.0025(3)
Te2 0.0504(4) 0.0540(4) 0.0469(4) 0.0008(4) 0.0064(3) -0.0007(4)
Te3 0.0470(5) 0.0354(5) 0.0830(8) 0.000 -0.0077(6) 0.000
Ge2 0.0371(5) 0.0401(5) 0.0561(7) 0.0156(6) -0.0009(5) -0.0032(5)
Ge1 0.0407(5) 0.0344(5) 0.0504(6) 0.0082(5) 0.0115(5) 0.0037(5)
C1A 0.051(7) 0.057(10) 0.074(10) 0.003(8) -0.010(7) -0.027(7)
C3A 0.060(9) 0.053(9) 0.094(12) 0.020(9) -0.007(9) -0.019(7)
O1A 0.126(10) 0.089(9) 0.143(12) 0.077(8) -0.060(9) -0.048(8)
O2A 0.092(8) 0.087(8) 0.143(14) 0.060(9) 0.001(9) -0.031(7)
C1B 0.051(7) 0.057(10) 0.074(10) 0.003(8) -0.010(7) -0.027(7)
C3B 0.060(9) 0.053(9) 0.094(12) 0.020(9) -0.007(9) -0.019(7)
O1B 0.126(10) 0.089(9) 0.143(12) 0.077(8) -0.060(9) -0.048(8)
O2B 0.092(8) 0.087(8) 0.143(14) 0.060(9) 0.001(9) -0.031(7)
C2 0.052(6) 0.053(6) 0.094(10) 0.034(7) 0.016(7) -0.006(6)
C4 0.065(7) 0.038(6) 0.071(8) 0.016(6) 0.023(6) 0.006(5)
C5 0.061(7) 0.047(7) 0.091(10) 0.020(7) -0.010(7) 0.014(6)
C6 0.056(8) 0.056(8) 0.163(17) 0.033(10) 0.009(10) -0.001(6)
O4 0.118(8) 0.069(6) 0.143(10) 0.036(7) -0.060(7) 0.014(6)
O5 0.129(8) 0.046(5) 0.181(12) 0.012(7) -0.091(8) -0.004(6)
O6 0.08(2) 0.06(2) 0.17(4) 0.000 0.000 0.000

loop_
_atom_type_symbol
_atom_type_description
_atom_type_scat_dispersion_real
_atom_type_scat_dispersion_imag
_atom_type_scat_source
C C 0.0033 0.0016 'International Tables Vol C Tables 4.2.6.8 and 6.1.1.4'
H H 0.0000 0.0000 'International Tables Vol C Tables 4.2.6.8 and 6.1.1.4'
O O 0.0106 0.0060 'International Tables Vol C Tables 4.2.6.8 and 6.1.1.4'
Ge Ge 0.1547 1.8001 'International Tables Vol C Tables 4.2.6.8 and 6.1.1.4'
Te Te -0.5308 1.6751 'International Tables Vol C Tables 4.2.6.8 and 6.1.1.4'

loop_
_geom_angle_atom_site_label_1
_geom_angle_atom_site_label_2
_geom_angle_atom_site_label_3
_geom_angle
_geom_angle_site_symmetry_1
_geom_angle_site_symmetry_3
_geom_angle_publ_flag
Ge1 Te1 Ge2 88.40(5) . . ?
Ge1 Te2 Ge2 87.99(5) 3_755 . ?
Ge2 Te3 Ge2 105.30(6) . 3_755 ?
C2 Ge2 Te2 110.6(4) . . ?
C2 Ge2 Te1 112.5(4) . . ?
Te2 Ge2 Te1 107.34(5) . . ?
C2 Ge2 Te3 101.2(4) . . ?
Te2 Ge2 Te3 113.57(5) . . ?
Te1 Ge2 Te3 111.76(6) . . ?
C4 Ge1 Ge1 107.5(4) . 3_755 ?
C4 Ge1 Te1 110.4(4) . . ?
Ge1 Ge1 Te1 109.13(7) 3_755 . ?
C4 Ge1 Te2 107.3(4) . 3_755 ?
Ge1 Ge1 Te2 109.30(6) 3_755 3_755 ?
Te1 Ge1 Te2 113.09(5) . 3_755 ?
O1A C1A O2A 74(5) . . ?
O1A C1A C3A 109(6) . . ?
O2A C1A C3A 152(5) . . ?
C1A C3A C2 99(5) . . ?
C1A C3A H3A1 111.9 . . ?
C2 C3A H3A1 111.9 . . ?
C1A C3A H3A2 111.9 . . ?
C2 C3A H3A2 111.9 . . ?
H3A1 C3A H3A2 109.6 . . ?
O1B C1B O2B 118.9(16) . . ?
O1B C1B C3B 126.7(15) . . ?
O2B C1B C3B 114.3(16) . . ?
C1B C3B C2 106.5(14) . . ?
C1B C3B H3B1 110.4 . . ?
C2 C3B H3B1 110.4 . . ?
C1B C3B H3B2 110.4 . . ?
C2 C3B H3B2 110.4 . . ?
H3B1 C3B H3B2 108.6 . . ?
C1B O2B H2B 109.5 . . ?
C3B C2 C3A 31(2) . . ?
C3B C2 Ge2 107.6(10) . . ?
C3A C2 Ge2 101(2) . . ?
C3B C2 H2C 130.4 . . ?
C3A C2 H2C 111.7 . . ?
Ge2 C2 H2C 111.7 . . ?
C3B C2 H2D 81.7 . . ?
C3A C2 H2D 111.7 . . ?
Ge2 C2 H2D 111.7 . . ?
H2C C2 H2D 109.4 . . ?
C5 C4 Ge1 113.6(9) . . ?
C5 C4 H4A 108.9 . . ?
Ge1 C4 H4A 108.9 . . ?
C5 C4 H4B 108.9 . . ?
Ge1 C4 H4B 108.9 . . ?
H4A C4 H4B 107.7 . . ?
C4 C5 C6 107.6(12) . . ?
C4 C5 H5A 110.2 . . ?
C6 C5 H5A 110.2 . . ?
C4 C5 H5B 110.2 . . ?
C6 C5 H5B 110.2 . . ?
H5A C5 H5B 108.5 . . ?
O5 C6 O4 124.6(14) . . ?
O5 C6 C5 126.0(16) . . ?
O4 C6 C5 109.3(13) . . ?
C6 O4 H4 109.5 . . ?

loop_
_geom_bond_atom_site_label_1
_geom_bond_atom_site_label_2
_geom_bond_distance
_geom_bond_site_symmetry_2
_geom_bond_publ_flag
Te1 Ge1 2.5548(14) . ?
Te1 Ge2 2.5683(14) . ?
Te2 Ge1 2.5573(15) 3_755 ?
Te2 Ge2 2.5630(15) . ?
Te3 Ge2 2.5749(14) . ?
Te3 Ge2 2.5749(14) 3_755 ?
Ge2 C2 1.979(12) . ?
Ge1 C4 1.991(11) . ?
Ge1 Ge1 2.451(2) 3_755 ?
Ge1 Te2 2.5573(15) 3_755 ?
C1A O1A 1.04(9) . ?
C1A O2A 1.250(10) . ?
C1A C3A 1.72(8) . ?
C3A C2 1.96(8) . ?
C3A H3A1 0.9900 . ?
C3A H3A2 0.9900 . ?
O2A H2A 0.8400 . ?
C1B O1B 1.27(2) . ?
C1B O2B 1.27(2) . ?
C1B C3B 1.43(2) . ?
C3B C2 1.60(2) . ?
C3B H3B1 0.9900 . ?
C3B H3B2 0.9900 . ?
O2B H2B 0.8400 . ?
C2 H2C 0.9900 . ?
C2 H2D 0.9900 . ?
C4 C5 1.464(19) . ?
C4 H4A 0.9900 . ?
C4 H4B 0.9900 . ?
C5 C6 1.541(18) . ?
C5 H5A 0.9900 . ?
C5 H5B 0.9900 . ?
C6 O5 1.17(2) . ?
C6 O4 1.40(2) . ?
O4 H4 0.8400 . ?

loop_
_geom_hbond_atom_site_label_D
_geom_hbond_atom_site_label_H
_geom_hbond_atom_site_label_A
_geom_hbond_distance_DH
_geom_hbond_distance_HA
_geom_hbond_distance_DA
_geom_hbond_angle_DHA
_geom_hbond_site_symmetry_A
O4 H4 O5 0.84 1.82 2.64(2) 166 13_655
